data_4307704
loop_
_publ_author_name
'Arthur J. Esswein'
'Jillian L. Dempsey'
'Daniel G. Nocera'

_publ_section_title
;
A RhII-AuII Bimetallic Core with a Direct Metal-Metal Bond
;
_journal_name_full 'Inorganic Chemistry'
_journal_page_first 2362
_journal_page_last 2364
_journal_paper_doi 10.1021/ic062203f
_journal_volume 46
_journal_year 2007
_chemical_formula_sum 'C28 H40 Au Cl2 F24 N4 O8 P4 Rh'
_chemical_formula_weight 1511.30
_chemical_name_systematic
; 
 ? 
;
_space_group_IT_number 14
_symmetry_cell_setting monoclinic
_symmetry_space_group_name_Hall '-P 2ybc'
_symmetry_space_group_name_H-M 'P 1 21/c 1'
_atom_sites_solution_hydrogens geom
_atom_sites_solution_primary direct
_atom_sites_solution_secondary difmap
_audit_creation_method SHELXL-97
_cell_angle_alpha 90.00
_cell_angle_beta 116.4540(10)
_cell_angle_gamma 90.00
_cell_formula_units_Z 4
_cell_length_a 23.5341(13)
_cell_length_b 10.8576(6)
_cell_length_c 22.7690(12)
_cell_measurement_reflns_used 8937
_cell_measurement_temperature 100(2)
_cell_measurement_theta_max 28.26
_cell_measurement_theta_min 2.56
_cell_volume 5208.8(5)
_computing_cell_refinement 'Bruker SMART'
_computing_data_collection 'Bruker SMART'
_computing_data_reduction 'Bruker SAINT'
_computing_molecular_graphics 'Bruker SHELXTL'
_computing_publication_material 'Bruker SHELXTL'
_computing_structure_refinement 'SHELXL-97 (Sheldrick, 1997)'
_computing_structure_solution 'SHELXS-97 (Sheldrick, 1990)'
_diffrn_ambient_temperature 100(2)
_diffrn_measured_fraction_theta_full 0.997
_diffrn_measured_fraction_theta_max 0.997
_diffrn_measurement_device_type 'CCD area detector'
_diffrn_measurement_method 'phi and omega scans'
_diffrn_radiation_monochromator graphite
_diffrn_radiation_source 'fine-focus sealed tube'
_diffrn_radiation_type MoK\a
_diffrn_radiation_wavelength 0.71073
_diffrn_reflns_av_R_equivalents 0.0382
_diffrn_reflns_av_sigmaI/netI 0.0467
_diffrn_reflns_limit_h_max 31
_diffrn_reflns_limit_h_min -29
_diffrn_reflns_limit_k_max 14
_diffrn_reflns_limit_k_min -12
_diffrn_reflns_limit_l_max 30
_diffrn_reflns_limit_l_min -29
_diffrn_reflns_number 36938
_diffrn_reflns_theta_full 28.27
_diffrn_reflns_theta_max 28.27
_diffrn_reflns_theta_min 0.97
_exptl_absorpt_coefficient_mu 3.487
_exptl_absorpt_correction_T_max .670
_exptl_absorpt_correction_T_min .555
_exptl_absorpt_correction_type empirical
_exptl_absorpt_process_details SADABS
_exptl_crystal_colour orange
_exptl_crystal_density_diffrn 1.927
_exptl_crystal_density_meas ?
_exptl_crystal_density_method .
_exptl_crystal_description shard
_exptl_crystal_F_000 2936
_exptl_crystal_size_max 0.20
_exptl_crystal_size_mid 0.15
_exptl_crystal_size_min 0.12
_refine_diff_density_max 1.606
_refine_diff_density_min -1.302
_refine_diff_density_rms 0.128
_refine_ls_extinction_method none
_refine_ls_goodness_of_fit_ref 1.031
_refine_ls_hydrogen_treatment constr
_refine_ls_matrix_type full
_refine_ls_number_parameters 657
_refine_ls_number_reflns 12896
_refine_ls_number_restraints 0
_refine_ls_restrained_S_all 1.031
_refine_ls_R_factor_all 0.0445
_refine_ls_R_factor_gt 0.0334
_refine_ls_shift/su_max 0.002
_refine_ls_shift/su_mean 0.000
_refine_ls_structure_factor_coef Fsqd
_refine_ls_weighting_details 'calc w=1/[\s^2^(Fo^2^)+(0.0330P)^2^+7.4283P] where P=(Fo^2^+2Fc^2^)/3'
_refine_ls_weighting_scheme calc
_refine_ls_wR_factor_gt 0.0757
_refine_ls_wR_factor_ref 0.0827
_reflns_number_gt 10761
_reflns_number_total 12896
_reflns_threshold_expression >2sigma(I)
_cod_data_source_file ic062203fsi20061119_025119_2.cif
_cod_data_source_block c05036t
_cod_depositor_comments
;
The following automatic conversions were performed:
'_symmetry_cell_setting' value 'Monoclinic' changed to 'monoclinic'
according to '/home/saulius/struct/CIF-dictionaries/cif_core.dic'
dictionary named 'cif_core.dic' version 2.4.1 from
2010-06-29.

'_exptl_absorpt_correction_type' value 'Empirical' changed to
'empirical' according to
'/home/saulius/struct/CIF-dictionaries/cif_core.dic' dictionary named
'cif_core.dic' version 2.4.1 from 2010-06-29.

Automatic conversion script
Id: cif_fix_enum 1527 2010-12-29 10:47:43Z saulius 
;
_cod_database_code 4307704

loop_
_symmetry_equiv_pos_as_xyz
'x, y, z'
'-x, y+1/2, -z+1/2'
'-x, -y, -z'
'x, -y-1/2, z-1/2'

loop_
_atom_site_label
_atom_site_type_symbol
_atom_site_fract_x
_atom_site_fract_y
_atom_site_fract_z
_atom_site_U_iso_or_equiv
_atom_site_adp_type
_atom_site_occupancy
_atom_site_symmetry_multiplicity
_atom_site_calc_flag
_atom_site_refinement_flags
_atom_site_disorder_assembly
_atom_site_disorder_group
Au1 Au 0.282517(7) -0.116489(12) 0.764435(7) 0.01889(4) Uani 1 1 d . . .
Rh1 Rh 0.250364(13) 0.13214(2) 0.730214(14) 0.01703(6) Uani 1 1 d . . .
Cl1 Cl 0.38903(4) -0.15002(8) 0.75256(5) 0.02619(19) Uani 1 1 d . . .
Cl2 Cl 0.22763(5) 0.36773(8) 0.71803(5) 0.0273(2) Uani 1 1 d . . .
P1 P 0.32115(5) -0.08823(9) 0.87437(5) 0.02047(19) Uani 1 1 d . . .
P2 P 0.20916(5) -0.19429(8) 0.66748(5) 0.01981(19) Uani 1 1 d . . .
P3 P 0.27808(4) 0.16527(8) 0.84007(5) 0.01906(19) Uani 1 1 d . . .
P4 P 0.21299(5) 0.05885(8) 0.62677(5) 0.02034(19) Uani 1 1 d . . .
O1 O 0.39586(13) -0.0979(2) 0.92166(14) 0.0274(6) Uani 1 1 d . . .
O2 O 0.29637(13) -0.1788(2) 0.91439(13) 0.0278(6) Uani 1 1 d . . .
O3 O 0.22986(13) -0.2981(2) 0.63021(13) 0.0258(6) Uani 1 1 d . . .
O4 O 0.14155(13) -0.2480(2) 0.65899(14) 0.0274(6) Uani 1 1 d . . .
O5 O 0.32269(13) 0.2814(2) 0.87793(13) 0.0240(6) Uani 1 1 d . . .
O6 O 0.21928(12) 0.1996(2) 0.85543(13) 0.0243(6) Uani 1 1 d . . .
O7 O 0.25460(14) 0.0676(2) 0.58663(13) 0.0271(6) Uani 1 1 d . . .
O8 O 0.15084(14) 0.1291(2) 0.57407(14) 0.0278(6) Uani 1 1 d . . .
C1 C 0.3232(2) 0.0779(4) 0.96519(19) 0.0281(8) Uani 1 1 d . . .
H1A H 0.3393 0.1622 0.9767 0.042 Uiso 1 1 calc R . .
H1B H 0.3555 0.0197 0.9939 0.042 Uiso 1 1 calc R . .
H1C H 0.2845 0.0684 0.9708 0.042 Uiso 1 1 calc R . .
C2 C 0.1374(2) -0.1179(4) 0.54114(19) 0.0311(9) Uani 1 1 d . . .
H2A H 0.1391 -0.2070 0.5352 0.047 Uiso 1 1 calc R . .
H2B H 0.1498 -0.0746 0.5109 0.047 Uiso 1 1 calc R . .
H2C H 0.0941 -0.0941 0.5321 0.047 Uiso 1 1 calc R . .
C3 C 0.33844(18) 0.1533(3) 0.74114(19) 0.0203(7) Uani 1 1 d . . .
C4 C 0.45524(18) 0.1943(3) 0.7603(2) 0.0253(8) Uani 1 1 d . . .
C5 C 0.4681(2) 0.3316(4) 0.7729(3) 0.0367(10) Uani 1 1 d . . .
H5A H 0.4365 0.3783 0.7360 0.055 Uiso 1 1 calc R . .
H5B H 0.5106 0.3505 0.7776 0.055 Uiso 1 1 calc R . .
H5C H 0.4655 0.3544 0.8133 0.055 Uiso 1 1 calc R . .
C6 C 0.4980(2) 0.1192(4) 0.8198(2) 0.0373(10) Uani 1 1 d . . .
H6A H 0.4930 0.1474 0.8582 0.056 Uiso 1 1 calc R . .
H6B H 0.5422 0.1297 0.8280 0.056 Uiso 1 1 calc R . .
H6C H 0.4863 0.0320 0.8118 0.056 Uiso 1 1 calc R . .
C7 C 0.4612(2) 0.1554(4) 0.6991(2) 0.0380(11) Uani 1 1 d . . .
H7A H 0.4503 0.0680 0.6903 0.057 Uiso 1 1 calc R . .
H7B H 0.5049 0.1685 0.7059 0.057 Uiso 1 1 calc R . .
H7C H 0.4321 0.2046 0.6616 0.057 Uiso 1 1 calc R . .
C8 C 0.16360(17) 0.0968(3) 0.71846(18) 0.0201(7) Uani 1 1 d . . .
C9 C 0.04518(18) 0.0540(4) 0.6901(2) 0.0273(8) Uani 1 1 d . . .
C10 C 0.0428(2) -0.0317(5) 0.7418(2) 0.0396(11) Uani 1 1 d . . .
H10A H 0.0657 -0.1079 0.7433 0.059 Uiso 1 1 calc R . .
H10B H -0.0015 -0.0512 0.7307 0.059 Uiso 1 1 calc R . .
H10C H 0.0626 0.0087 0.7848 0.059 Uiso 1 1 calc R . .
C11 C 0.0183(2) -0.0053(4) 0.6222(2) 0.0356(10) Uani 1 1 d . . .
H11A H 0.0258 0.0489 0.5920 0.053 Uiso 1 1 calc R . .
H11B H -0.0275 -0.0183 0.6059 0.053 Uiso 1 1 calc R . .
H11C H 0.0392 -0.0847 0.6251 0.053 Uiso 1 1 calc R . .
C12 C 0.0134(2) 0.1771(5) 0.6890(3) 0.0432(12) Uani 1 1 d . . .
H12A H 0.0355 0.2171 0.7319 0.065 Uiso 1 1 calc R . .
H12B H -0.0311 0.1632 0.6791 0.065 Uiso 1 1 calc R . .
H12C H 0.0155 0.2302 0.6552 0.065 Uiso 1 1 calc R . .
C13 C 0.42763(19) -0.2087(4) 0.9197(2) 0.0273(8) Uani 1 1 d . . .
H13A H 0.4161 -0.2322 0.8738 0.033 Uiso 1 1 calc R . .
H13B H 0.4158 -0.2769 0.9410 0.033 Uiso 1 1 calc R . .
C14 C 0.4980(2) -0.1823(4) 0.9564(2) 0.0339(10) Uani 1 1 d . . .
C15 C 0.2369(2) -0.2407(4) 0.8823(2) 0.0354(10) Uani 1 1 d . . .
H15A H 0.2427 -0.3295 0.8932 0.042 Uiso 1 1 calc R . .
H15B H 0.2203 -0.2320 0.8342 0.042 Uiso 1 1 calc R . .
C16 C 0.1906(2) -0.1872(5) 0.9036(3) 0.0471(12) Uani 1 1 d . . .
C17 C 0.28347(19) -0.3784(3) 0.6652(2) 0.0247(8) Uani 1 1 d . . .
H17A H 0.2726 -0.4415 0.6900 0.030 Uiso 1 1 calc R . .
H17B H 0.3203 -0.3304 0.6965 0.030 Uiso 1 1 calc R . .
C18 C 0.2987(2) -0.4380(4) 0.6150(2) 0.0354(10) Uani 1 1 d . . .
C19 C 0.1298(3) -0.3735(4) 0.6611(4) 0.0616(18) Uani 1 1 d . . .
H19A H 0.1703 -0.4164 0.6879 0.074 Uiso 1 1 calc R . .
H19B H 0.1120 -0.4077 0.6161 0.074 Uiso 1 1 calc R . .
C20 C 0.0859(2) -0.3961(4) 0.6887(3) 0.0362(10) Uani 1 1 d . . .
C21 C 0.36539(19) 0.3378(3) 0.8575(2) 0.0251(8) Uani 1 1 d . . .
H21A H 0.3467 0.3401 0.8090 0.030 Uiso 1 1 calc R . .
H21B H 0.4057 0.2911 0.8744 0.030 Uiso 1 1 calc R . .
C22 C 0.3771(2) 0.4668(4) 0.8851(2) 0.0335(10) Uani 1 1 d . . .
C23 C 0.1899(2) 0.3184(4) 0.8404(2) 0.0297(9) Uani 1 1 d . . .
H23A H 0.1606 0.3245 0.7930 0.036 Uiso 1 1 calc R . .
H23B H 0.2224 0.3838 0.8518 0.036 Uiso 1 1 calc R . .
C24 C 0.1543(2) 0.3318(4) 0.8800(2) 0.0363(10) Uani 1 1 d . . .
C25 C 0.3050(2) -0.0170(4) 0.5988(2) 0.0315(9) Uani 1 1 d . . .
H25A H 0.2900 -0.1027 0.5973 0.038 Uiso 1 1 calc R . .
H25B H 0.3406 -0.0019 0.6426 0.038 Uiso 1 1 calc R . .
C26 C 0.3261(2) 0.0026(4) 0.5462(2) 0.0384(11) Uani 1 1 d . . .
C27 C 0.1540(2) 0.2575(4) 0.5610(2) 0.0332(10) Uani 1 1 d . . .
H27A H 0.1726 0.2690 0.5300 0.040 Uiso 1 1 calc R . .
H27B H 0.1804 0.3023 0.6021 0.040 Uiso 1 1 calc R . .
C28 C 0.0874(3) 0.3035(4) 0.5318(3) 0.0469(13) Uani 1 1 d . . .
N1 N 0.30872(15) 0.0528(3) 0.89541(15) 0.0202(6) Uani 1 1 d . . .
N2 N 0.18201(15) -0.0841(3) 0.61031(15) 0.0212(6) Uani 1 1 d . . .
N3 N 0.38914(15) 0.1715(3) 0.74812(16) 0.0223(7) Uani 1 1 d . . .
N4 N 0.11238(15) 0.0788(3) 0.70867(16) 0.0234(7) Uani 1 1 d . . .
F1 F 0.51580(13) -0.0900(3) 0.93111(15) 0.0501(7) Uani 1 1 d . . .
F2 F 0.51656(13) -0.1578(3) 1.01949(13) 0.0482(7) Uani 1 1 d . . .
F3 F 0.53007(13) -0.2827(3) 0.95337(16) 0.0544(8) Uani 1 1 d . . .
F4 F 0.21017(17) -0.2012(4) 0.96787(16) 0.0707(10) Uani 1 1 d . . .
F5 F 0.18125(16) -0.0674(3) 0.8907(2) 0.0842(13) Uani 1 1 d . . .
F6 F 0.13547(15) -0.2442(4) 0.87424(18) 0.0729(10) Uani 1 1 d . . .
F7 F 0.34560(15) -0.5193(3) 0.64380(15) 0.0577(8) Uani 1 1 d . . .
F8 F 0.31798(14) -0.3571(3) 0.58354(15) 0.0488(7) Uani 1 1 d . . .
F9 F 0.24920(14) -0.4984(2) 0.56914(13) 0.0444(7) Uani 1 1 d . . .
F10 F 0.1113(3) -0.3588(5) 0.7507(2) 0.136(2) Uani 1 1 d . . .
F11 F 0.07304(17) -0.5118(2) 0.6926(2) 0.0727(11) Uani 1 1 d . . .
F12 F 0.03403(16) -0.3336(3) 0.6633(2) 0.0905(15) Uani 1 1 d . . .
F13 F 0.40445(15) 0.4714(3) 0.94960(13) 0.0491(7) Uani 1 1 d . . .
F14 F 0.41620(16) 0.5242(2) 0.86472(16) 0.0547(8) Uani 1 1 d . . .
F15 F 0.32402(14) 0.5338(2) 0.86385(15) 0.0490(7) Uani 1 1 d . . .
F16 F 0.12866(16) 0.4456(3) 0.87115(17) 0.0610(9) Uani 1 1 d . . .
F17 F 0.19052(16) 0.3180(3) 0.94368(14) 0.0585(8) Uani 1 1 d . . .
F18 F 0.10698(14) 0.2512(3) 0.86362(16) 0.0585(8) Uani 1 1 d . . .
F19 F 0.34275(15) 0.1182(3) 0.54290(15) 0.0502(7) Uani 1 1 d . . .
F20 F 0.37627(16) -0.0689(3) 0.55812(17) 0.0634(9) Uani 1 1 d . . .
F21 F 0.28080(16) -0.0250(3) 0.48685(14) 0.0572(8) Uani 1 1 d . . .
F22 F 0.08661(18) 0.4232(3) 0.51645(17) 0.0683(10) Uani 1 1 d . . .
F23 F 0.06212(19) 0.2961(3) 0.5733(2) 0.0781(11) Uani 1 1 d . . .
F24 F 0.05012(17) 0.2452(3) 0.47720(17) 0.0790(12) Uani 1 1 d . . .

loop_
_atom_site_aniso_label
_atom_site_aniso_U_11
_atom_site_aniso_U_22
_atom_site_aniso_U_33
_atom_site_aniso_U_23
_atom_site_aniso_U_13
_atom_site_aniso_U_12
Au1 0.01803(7) 0.01761(7) 0.02297(8) 0.00223(5) 0.01086(6) 0.00123(5)
Rh1 0.01402(13) 0.01650(13) 0.02309(14) 0.00185(10) 0.01054(11) 0.00017(10)
Cl1 0.0199(4) 0.0257(4) 0.0376(5) 0.0012(4) 0.0169(4) 0.0013(4)
Cl2 0.0338(5) 0.0176(4) 0.0320(5) 0.0035(4) 0.0159(4) 0.0028(4)
P1 0.0174(5) 0.0206(4) 0.0227(5) 0.0025(4) 0.0082(4) 0.0005(4)
P2 0.0174(5) 0.0182(4) 0.0264(5) 0.0007(4) 0.0120(4) 0.0003(4)
P3 0.0165(4) 0.0186(4) 0.0255(5) 0.0002(4) 0.0124(4) -0.0002(4)
P4 0.0209(5) 0.0186(4) 0.0234(5) 0.0025(4) 0.0115(4) -0.0004(4)
O1 0.0190(14) 0.0237(13) 0.0334(15) -0.0032(11) 0.0062(12) 0.0035(11)
O2 0.0284(15) 0.0256(14) 0.0259(14) 0.0044(11) 0.0090(12) -0.0055(12)
O3 0.0236(14) 0.0233(13) 0.0285(15) -0.0036(11) 0.0099(12) 0.0043(11)
O4 0.0229(14) 0.0174(12) 0.0458(17) -0.0001(12) 0.0187(13) -0.0028(11)
O5 0.0266(14) 0.0227(13) 0.0284(14) -0.0032(11) 0.0173(12) -0.0061(11)
O6 0.0208(14) 0.0253(13) 0.0333(15) 0.0008(11) 0.0180(12) 0.0011(11)
O7 0.0335(16) 0.0276(14) 0.0280(15) 0.0044(12) 0.0208(13) 0.0002(12)
O8 0.0268(15) 0.0209(13) 0.0294(15) 0.0057(11) 0.0068(12) 0.0008(11)
C1 0.030(2) 0.030(2) 0.024(2) 0.0009(16) 0.0123(17) -0.0004(17)
C2 0.036(2) 0.026(2) 0.025(2) -0.0005(17) 0.0071(18) -0.0011(18)
C3 0.0205(18) 0.0159(16) 0.0273(19) 0.0003(14) 0.0131(16) -0.0008(14)
C4 0.0153(18) 0.0250(19) 0.041(2) -0.0022(17) 0.0171(17) -0.0009(15)
C5 0.027(2) 0.029(2) 0.063(3) -0.004(2) 0.029(2) -0.0066(18)
C6 0.024(2) 0.038(2) 0.046(3) -0.002(2) 0.012(2) -0.0010(19)
C7 0.027(2) 0.050(3) 0.046(3) -0.013(2) 0.024(2) -0.010(2)
C8 0.0163(17) 0.0191(17) 0.0231(18) 0.0027(14) 0.0074(14) 0.0013(14)
C9 0.0129(17) 0.032(2) 0.039(2) 0.0014(18) 0.0133(17) -0.0006(16)
C10 0.030(2) 0.052(3) 0.041(3) 0.006(2) 0.019(2) -0.004(2)
C11 0.021(2) 0.046(3) 0.036(2) -0.003(2) 0.0095(18) -0.0068(19)
C12 0.024(2) 0.046(3) 0.055(3) -0.003(2) 0.015(2) 0.008(2)
C13 0.0211(19) 0.0235(19) 0.034(2) -0.0011(16) 0.0092(17) 0.0054(15)
C14 0.026(2) 0.033(2) 0.038(2) 0.0025(19) 0.0096(19) 0.0083(18)
C15 0.038(3) 0.042(2) 0.027(2) -0.0028(19) 0.015(2) -0.018(2)
C16 0.031(3) 0.055(3) 0.052(3) -0.008(3) 0.016(2) -0.016(2)
C17 0.0230(19) 0.0196(18) 0.031(2) -0.0004(16) 0.0118(16) 0.0028(15)
C18 0.030(2) 0.032(2) 0.046(3) -0.004(2) 0.019(2) 0.0046(19)
C19 0.078(4) 0.026(2) 0.119(5) -0.003(3) 0.078(4) -0.012(3)
C20 0.033(2) 0.027(2) 0.056(3) 0.008(2) 0.027(2) 0.0002(18)
C21 0.026(2) 0.0226(18) 0.033(2) -0.0060(16) 0.0185(18) -0.0056(16)
C22 0.039(3) 0.027(2) 0.043(3) -0.0046(19) 0.027(2) -0.0082(19)
C23 0.030(2) 0.032(2) 0.035(2) 0.0062(18) 0.0214(19) 0.0124(18)
C24 0.030(2) 0.047(3) 0.038(3) -0.003(2) 0.021(2) 0.004(2)
C25 0.034(2) 0.033(2) 0.035(2) 0.0021(18) 0.022(2) 0.0020(18)
C26 0.038(3) 0.051(3) 0.036(2) 0.000(2) 0.025(2) -0.005(2)
C27 0.042(3) 0.026(2) 0.026(2) 0.0073(17) 0.0097(19) 0.0025(19)
C28 0.050(3) 0.028(2) 0.053(3) 0.006(2) 0.013(3) 0.013(2)
N1 0.0216(16) 0.0204(15) 0.0193(15) 0.0003(12) 0.0097(13) 0.0013(12)
N2 0.0213(16) 0.0188(14) 0.0225(16) 0.0010(12) 0.0088(13) -0.0010(12)
N3 0.0202(16) 0.0195(15) 0.0313(18) 0.0011(13) 0.0151(14) 0.0008(13)
N4 0.0165(16) 0.0277(16) 0.0264(17) -0.0017(13) 0.0100(14) 0.0006(13)
F1 0.0294(15) 0.0534(17) 0.065(2) 0.0104(15) 0.0187(14) -0.0034(13)
F2 0.0357(16) 0.0580(18) 0.0331(15) -0.0070(13) -0.0007(12) 0.0038(13)
F3 0.0329(16) 0.0493(17) 0.070(2) -0.0026(15) 0.0135(15) 0.0173(13)
F4 0.064(2) 0.112(3) 0.051(2) -0.0235(19) 0.0388(18) -0.028(2)
F5 0.0381(19) 0.056(2) 0.152(4) 0.008(2) 0.036(2) 0.0037(17)
F6 0.0358(18) 0.097(3) 0.080(2) -0.012(2) 0.0202(17) -0.0346(18)
F7 0.0510(19) 0.0578(18) 0.063(2) -0.0046(15) 0.0242(16) 0.0285(16)
F8 0.0446(17) 0.0642(18) 0.0519(17) -0.0014(14) 0.0344(15) -0.0046(14)
F9 0.0485(17) 0.0379(15) 0.0458(16) -0.0160(12) 0.0200(14) -0.0020(13)
F10 0.164(5) 0.198(5) 0.064(3) -0.027(3) 0.068(3) -0.108(4)
F11 0.075(2) 0.0302(15) 0.151(3) 0.0120(18) 0.084(3) -0.0041(15)
F12 0.0380(19) 0.067(2) 0.171(4) 0.058(3) 0.051(2) 0.0110(17)
F13 0.0615(19) 0.0492(16) 0.0386(16) -0.0180(13) 0.0239(14) -0.0210(15)
F14 0.077(2) 0.0358(14) 0.082(2) -0.0216(15) 0.0632(19) -0.0286(15)
F15 0.0548(19) 0.0285(13) 0.070(2) -0.0049(13) 0.0332(16) 0.0060(13)
F16 0.058(2) 0.0579(19) 0.086(2) 0.0020(17) 0.0485(19) 0.0278(16)
F17 0.059(2) 0.089(2) 0.0344(16) -0.0062(16) 0.0275(15) 0.0117(18)
F18 0.0351(16) 0.078(2) 0.078(2) -0.0078(18) 0.0394(17) -0.0062(16)
F19 0.0547(19) 0.0545(18) 0.0558(18) 0.0063(14) 0.0375(16) -0.0142(14)
F20 0.066(2) 0.080(2) 0.074(2) 0.0169(18) 0.058(2) 0.0232(18)
F21 0.068(2) 0.075(2) 0.0366(16) -0.0158(15) 0.0300(16) -0.0126(18)
F22 0.081(3) 0.0299(15) 0.076(2) 0.0170(15) 0.019(2) 0.0216(16)
F23 0.077(3) 0.067(2) 0.113(3) 0.017(2) 0.062(3) 0.032(2)
F24 0.063(2) 0.0524(19) 0.066(2) 0.0024(17) -0.0207(18) 0.0111(18)

loop_
_atom_type_symbol
_atom_type_description
_atom_type_scat_dispersion_real
_atom_type_scat_dispersion_imag
_atom_type_scat_source
C C 0.0033 0.0016 'International Tables Vol C Tables 4.2.6.8 and 6.1.1.4'
H H 0.0000 0.0000 'International Tables Vol C Tables 4.2.6.8 and 6.1.1.4'
N N 0.0061 0.0033 'International Tables Vol C Tables 4.2.6.8 and 6.1.1.4'
P P 0.1023 0.0942 'International Tables Vol C Tables 4.2.6.8 and 6.1.1.4'
Cl Cl 0.1484 0.1585 'International Tables Vol C Tables 4.2.6.8 and 6.1.1.4'
Rh Rh -1.1178 0.9187 'International Tables Vol C Tables 4.2.6.8 and 6.1.1.4'
Au Au -2.0133 8.8022 'International Tables Vol C Tables 4.2.6.8 and 6.1.1.4'
F F 0.0171 0.0103 'International Tables Vol C Tables 4.2.6.8 and 6.1.1.4'
O O 0.0106 0.0060 'International Tables Vol C Tables 4.2.6.8 and 6.1.1.4'

loop_
_geom_angle_atom_site_label_1
_geom_angle_atom_site_label_2
_geom_angle_atom_site_label_3
_geom_angle
_geom_angle_site_symmetry_1
_geom_angle_site_symmetry_3
_geom_angle_publ_flag
P1 Au1 P2 151.41(3) . . ?
P1 Au1 Cl1 101.39(3) . . ?
P2 Au1 Cl1 101.10(3) . . ?
P1 Au1 Rh1 95.84(2) . . ?
P2 Au1 Rh1 95.35(2) . . ?
Cl1 Au1 Rh1 104.58(2) . . ?
C8 Rh1 C3 175.39(14) . . ?
C8 Rh1 P4 83.77(11) . . ?
C3 Rh1 P4 94.08(11) . . ?
C8 Rh1 P3 87.32(11) . . ?
C3 Rh1 P3 94.06(11) . . ?
P4 Rh1 P3 166.48(3) . . ?
C8 Rh1 Cl2 91.45(10) . . ?
C3 Rh1 Cl2 93.05(10) . . ?
P4 Rh1 Cl2 105.59(3) . . ?
P3 Rh1 Cl2 84.72(3) . . ?
C8 Rh1 Au1 89.17(10) . . ?
C3 Rh1 Au1 86.52(10) . . ?
P4 Rh1 Au1 83.27(3) . . ?
P3 Rh1 Au1 86.47(2) . . ?
Cl2 Rh1 Au1 171.13(3) . . ?
O1 P1 O2 98.32(15) . . ?
O1 P1 N1 98.46(15) . . ?
O2 P1 N1 104.06(15) . . ?
O1 P1 Au1 120.78(11) . . ?
O2 P1 Au1 118.13(11) . . ?
N1 P1 Au1 113.89(11) . . ?
O3 P2 O4 101.30(14) . . ?
O3 P2 N2 101.00(15) . . ?
O4 P2 N2 98.64(16) . . ?
O3 P2 Au1 119.62(11) . . ?
O4 P2 Au1 121.94(11) . . ?
N2 P2 Au1 110.59(12) . . ?
O6 P3 O5 96.88(14) . . ?
O6 P3 N1 97.42(15) . . ?
O5 P3 N1 102.00(15) . . ?
O6 P3 Rh1 114.44(11) . . ?
O5 P3 Rh1 119.96(10) . . ?
N1 P3 Rh1 121.38(11) . . ?
O8 P4 O7 97.40(15) . . ?
O8 P4 N2 96.37(15) . . ?
O7 P4 N2 103.91(15) . . ?
O8 P4 Rh1 114.35(11) . . ?
O7 P4 Rh1 121.13(12) . . ?
N2 P4 Rh1 119.02(12) . . ?
C13 O1 P1 117.8(2) . . ?
C15 O2 P1 121.1(3) . . ?
C17 O3 P2 121.7(2) . . ?
C19 O4 P2 123.1(3) . . ?
C21 O5 P3 123.1(2) . . ?
C23 O6 P3 121.7(2) . . ?
C25 O7 P4 120.9(2) . . ?
C27 O8 P4 120.0(3) . . ?
N3 C3 Rh1 176.6(3) . . ?
N3 C4 C6 107.6(3) . . ?
N3 C4 C7 107.5(3) . . ?
C6 C4 C7 112.0(3) . . ?
N3 C4 C5 107.8(3) . . ?
C6 C4 C5 111.2(4) . . ?
C7 C4 C5 110.7(4) . . ?
N4 C8 Rh1 176.7(3) . . ?
N4 C9 C10 107.2(3) . . ?
N4 C9 C12 107.5(3) . . ?
C10 C9 C12 111.2(4) . . ?
N4 C9 C11 106.1(3) . . ?
C10 C9 C11 112.6(4) . . ?
C12 C9 C11 111.9(4) . . ?
O1 C13 C14 106.4(3) . . ?
F1 C14 F2 107.8(4) . . ?
F1 C14 F3 107.4(4) . . ?
F2 C14 F3 107.2(4) . . ?
F1 C14 C13 112.8(4) . . ?
F2 C14 C13 112.8(4) . . ?
F3 C14 C13 108.6(4) . . ?
O2 C15 C16 110.0(4) . . ?
F6 C16 F5 108.5(5) . . ?
F6 C16 F4 106.4(4) . . ?
F5 C16 F4 107.2(5) . . ?
F6 C16 C15 110.4(4) . . ?
F5 C16 C15 112.5(4) . . ?
F4 C16 C15 111.6(4) . . ?
O3 C17 C18 106.7(3) . . ?
F7 C18 F8 107.2(4) . . ?
F7 C18 F9 107.5(4) . . ?
F8 C18 F9 106.8(4) . . ?
F7 C18 C17 109.8(4) . . ?
F8 C18 C17 112.4(4) . . ?
F9 C18 C17 112.8(4) . . ?
O4 C19 C20 111.8(4) . . ?
F12 C20 F11 109.7(4) . . ?
F12 C20 F10 101.9(5) . . ?
F11 C20 F10 103.4(4) . . ?
F12 C20 C19 115.6(5) . . ?
F11 C20 C19 115.1(4) . . ?
F10 C20 C19 109.7(5) . . ?
O5 C21 C22 106.8(3) . . ?
F13 C22 F15 107.3(4) . . ?
F13 C22 F14 107.3(4) . . ?
F15 C22 F14 107.1(4) . . ?
F13 C22 C21 114.0(4) . . ?
F15 C22 C21 112.7(4) . . ?
F14 C22 C21 108.1(3) . . ?
O6 C23 C24 106.6(3) . . ?
F17 C24 F18 106.5(4) . . ?
F17 C24 F16 107.1(4) . . ?
F18 C24 F16 107.4(4) . . ?
F17 C24 C23 113.0(4) . . ?
F18 C24 C23 113.1(4) . . ?
F16 C24 C23 109.5(4) . . ?
O7 C25 C26 107.2(3) . . ?
F19 C26 F21 106.2(4) . . ?
F19 C26 F20 107.8(4) . . ?
F21 C26 F20 108.2(4) . . ?
F19 C26 C25 112.9(4) . . ?
F21 C26 C25 112.1(4) . . ?
F20 C26 C25 109.4(4) . . ?
O8 C27 C28 106.1(4) . . ?
F24 C28 F23 108.7(5) . . ?
F24 C28 F22 107.0(4) . . ?
F23 C28 F22 106.5(4) . . ?
F24 C28 C27 112.7(4) . . ?
F23 C28 C27 112.2(4) . . ?
F22 C28 C27 109.3(4) . . ?
C1 N1 P1 119.1(2) . . ?
C1 N1 P3 119.1(2) . . ?
P1 N1 P3 121.76(18) . . ?
C2 N2 P2 119.3(2) . . ?
C2 N2 P4 119.4(2) . . ?
P2 N2 P4 120.59(19) . . ?
C3 N3 C4 177.4(4) . . ?
C8 N4 C9 175.0(4) . . ?

loop_
_geom_bond_atom_site_label_1
_geom_bond_atom_site_label_2
_geom_bond_distance
_geom_bond_site_symmetry_2
_geom_bond_publ_flag
Au1 P1 2.2713(10) . ?
Au1 P2 2.2741(10) . ?
Au1 Cl1 2.6632(9) . ?
Au1 Rh1 2.8181(3) . ?
Rh1 C8 1.975(4) . ?
Rh1 C3 1.988(4) . ?
Rh1 P4 2.2603(10) . ?
Rh1 P3 2.3147(10) . ?
Rh1 Cl2 2.6027(9) . ?
P1 O1 1.605(3) . ?
P1 O2 1.616(3) . ?
P1 N1 1.669(3) . ?
P2 O3 1.611(3) . ?
P2 O4 1.623(3) . ?
P2 N2 1.671(3) . ?
P3 O6 1.615(3) . ?
P3 O5 1.621(3) . ?
P3 N1 1.670(3) . ?
P4 O8 1.611(3) . ?
P4 O7 1.613(3) . ?
P4 N2 1.685(3) . ?
O1 C13 1.428(4) . ?
O2 C15 1.426(5) . ?
O3 C17 1.446(4) . ?
O4 C19 1.395(5) . ?
O5 C21 1.420(4) . ?
O6 C23 1.431(4) . ?
O7 C25 1.426(5) . ?
O8 C27 1.435(5) . ?
C1 N1 1.494(5) . ?
C2 N2 1.498(5) . ?
C3 N3 1.149(5) . ?
C4 N3 1.474(5) . ?
C4 C6 1.516(6) . ?
C4 C7 1.522(6) . ?
C4 C5 1.523(5) . ?
C8 N4 1.141(5) . ?
C9 N4 1.469(5) . ?
C9 C10 1.521(6) . ?
C9 C12 1.526(6) . ?
C9 C11 1.528(6) . ?
C13 C14 1.513(6) . ?
C14 F1 1.314(5) . ?
C14 F2 1.329(5) . ?
C14 F3 1.345(5) . ?
C15 C16 1.492(7) . ?
C16 F6 1.319(5) . ?
C16 F5 1.331(6) . ?
C16 F4 1.333(6) . ?
C17 C18 1.490(6) . ?
C18 F7 1.334(5) . ?
C18 F8 1.334(5) . ?
C18 F9 1.340(5) . ?
C19 C20 1.451(6) . ?
C20 F12 1.286(5) . ?
C20 F11 1.304(5) . ?
C20 F10 1.328(6) . ?
C21 C22 1.510(5) . ?
C22 F13 1.316(5) . ?
C22 F15 1.337(5) . ?
C22 F14 1.352(5) . ?
C23 C24 1.487(5) . ?
C24 F17 1.323(5) . ?
C24 F18 1.331(5) . ?
C24 F16 1.350(5) . ?
C25 C26 1.503(6) . ?
C26 F19 1.327(5) . ?
C26 F21 1.330(5) . ?
C26 F20 1.335(6) . ?
C27 C28 1.490(7) . ?
C28 F24 1.320(6) . ?
C28 F23 1.326(6) . ?
C28 F22 1.344(5) . ?

loop_
_geom_torsion_atom_site_label_1
_geom_torsion_atom_site_label_2
_geom_torsion_atom_site_label_3
_geom_torsion_atom_site_label_4
_geom_torsion
_geom_torsion_site_symmetry_1
_geom_torsion_site_symmetry_2
_geom_torsion_site_symmetry_3
_geom_torsion_site_symmetry_4
_geom_torsion_publ_flag
P1 Au1 Rh1 P3 -6.05(3) . . . . ?
P2 Au1 Rh1 P4 -23.59(3) . . . . ?
